data_7064162
loop_
_publ_author_name
'Bardonov, Daniil'
'Nasyrova, Darina'
'Metlin, Mikhail T.'
'Minyaev, Mikhail E.'
'Taydakov, Ilya V.'
'Roitershtein, Dmitrii M.'

_publ_section_title
;
 Synthesis, Structural and Photophysical Studies of Mono-and Dinuclear
 Alkali Metal 2,6-dibenzhydryl-4-methylphenolates
;
_journal_name_full 'New Journal of Chemistry'
_journal_paper_doi 10.1039/D5NJ03734D
_journal_year 2026
_chemical_formula_moiety 'C33 H27 O, C16 H32 Na O8'
_chemical_formula_sum 'C49 H59 Na O9'
_chemical_formula_weight 814.95
_space_group_crystal_system monoclinic
_space_group_IT_number 14
_space_group_name_Hall '-P 2yn'
_space_group_name_H-M_alt 'P 1 21/n 1'
_atom_sites_solution_hydrogens geom
_atom_sites_solution_primary direct
_atom_sites_solution_secondary difmap
_audit_creation_date 2023-10-08
_audit_creation_method
;
Olex2 1.5
(compiled 2021.11.18 svn.ra9532c28 for OlexSys, GUI svn.r6429)
;
_audit_update_record
;
2025-09-05 deposited with the CCDC.	2025-12-08 downloaded from the CCDC.
;
_cell_angle_alpha 90
_cell_angle_beta 106.1050(10)
_cell_angle_gamma 90
_cell_formula_units_Z 4
_cell_length_a 13.18710(10)
_cell_length_b 19.16610(10)
_cell_length_c 17.48590(10)
_cell_measurement_reflns_used 44500
_cell_measurement_temperature 100.0(3)
_cell_measurement_theta_max 77.5590
_cell_measurement_theta_min 2.3080
_cell_volume 4246.04(5)
_computing_cell_refinement 'CrysAlisPro 1.171.42.102a (Rigaku OD, 2023)'
_computing_data_collection 'CrysAlisPro 1.171.42.102a (Rigaku OD, 2023)'
_computing_data_reduction 'CrysAlisPro 1.171.42.102a (Rigaku OD, 2023)'
_computing_molecular_graphics 'Olex2 1.5 (Dolomanov et al., 2009)'
_computing_publication_material 'Olex2 1.5 (Dolomanov et al., 2009)'
_computing_structure_refinement 'XL  (Sheldrick, 2008)'
_computing_structure_solution 'SHELXT 2014/5 (Sheldrick, 2014)'
_diffrn_ambient_environment N~2~
_diffrn_ambient_temperature 100.0(3)
_diffrn_detector 'Hybrid Pixel Array Detector'
_diffrn_detector_area_resol_mean 10.0000
_diffrn_detector_type HyPix
_diffrn_measured_fraction_theta_full 1.000
_diffrn_measured_fraction_theta_max 0.991
_diffrn_measurement_details
;
List of Runs (angles in degrees, time in seconds):

  # Type    Start    End  Width  t~exp~   \w     \q     \k     \f   Frames
#--------------------------------------------------------------------------
  1  \w   -122.00 -39.00   0.50    0.30    --  -48.70 -28.00 122.00  166
  2  \w    -27.00  -1.00   0.50    0.30    --  -48.70  28.00 -75.00   52
  3  \w    -20.00   5.00   0.50    0.30    --   48.70 -28.00 122.00   50
  4  \w   -142.00-117.00   0.50    1.20    --  -86.25 -28.00 122.00   50
  5  \w    150.00 176.00   0.50    1.20    --  107.75  28.00 -75.00   52
  6  \w    115.00 142.00   0.50    1.20    --  107.75  28.00 -75.00   54
  7  \w     -8.00  23.00   0.50    0.30    --  -48.70  19.00  60.00   62
  8  \w   -118.00 -73.00   0.50    0.30    --  -48.70-125.00 -90.00   90
  9  \w    -23.00  18.00   0.50    0.30    --   48.70 -19.00 -30.00   82
 10  \w     38.00  93.00   0.50    0.30    --   48.70  28.00 -75.00  110
 11  \w    -25.00  25.00   0.50    0.30    --   48.70 -19.00   0.00  100
 12  \w    -47.00 -15.00   0.50    1.20    --  -86.25  45.00  90.00   64
 13  \w    -50.00 -14.00   0.50    1.20    --  -86.25  45.00   0.00   72
 14  \w    113.00 145.00   0.50    1.20    --  107.75  61.00 120.00   64
 15  \w     66.00  92.00   0.50    1.20    --  107.75 -95.00  30.00   52
 16  \w     37.00  69.00   0.50    1.20    --  107.75 -61.00  30.00   64
 17  \w     36.00  61.00   0.50    1.20    --  107.75 -61.00  60.00   50
 18  \w    105.00 165.00   0.50    1.20    --  107.75  15.00  60.00  120
 19  \w     93.00 138.00   0.50    1.20    --  107.75  61.00 150.00   90
 20  \w     36.00  76.00   0.50    1.20    --  107.75 -77.00  30.00   80
 21  \w     46.00 101.00   0.50    1.20    --  107.75-112.00  27.72  110
 22  \w    138.00 178.00   0.50    1.20    --  107.75  15.00 -90.00   80
 23  \w     41.00  70.00   0.50    1.20    --  107.75 -60.00-163.92   58
 24  \w    110.00 135.00   0.50    1.20    --  107.75  15.00 -90.00   50
 25  \w    105.00 131.00   0.50    1.20    --  107.75 -80.00  84.16   52
 26  \w     60.00 105.00   0.50    1.20    --  107.75 -77.00   0.00   90
 27  \w     44.00  69.00   0.50    1.20    --  107.75-110.00 135.65   50
 28  \w     36.00  91.00   0.50    1.20    --  107.75 -77.00-150.00  110
 29  \w     45.00 103.00   0.50    1.20    --  107.75 -77.00 -60.00  116
 30  \w    120.00 176.00   0.50    1.20    --  107.75 125.00 -60.00  112
 31  \w     36.00  67.00   0.50    1.20    --  107.75 -61.00-120.00   62
 32  \w     97.00 178.00   0.50    1.20    --  107.75  15.00 120.00  162
 33  \w     48.00 105.00   0.50    1.20    --  107.75 -77.00-180.00  114
 34  \w     36.00  66.00   0.50    1.20    --  107.75 -61.00-180.00   60
 35  \w     38.00  77.00   0.50    1.20    --  107.75 -77.00 -30.00   78
 36  \w     37.00  70.00   0.50    1.20    --  107.75 -61.00   0.00   66
 37  \w     68.00  93.00   0.50    1.20    --  107.75 -77.00-120.00   50
 38  \w    116.00 171.00   0.50    1.20    --  107.75  61.00 -30.00  110
 39  \w     79.00 105.00   0.50    1.20    --  107.75 -95.00 -30.00   52
 40  \w     36.00  62.00   0.50    1.20    --  107.75 -95.00 -30.00   52
 41  \w     39.00  70.00   0.50    1.20    --  107.75 -61.00-150.00   62
 42  \w    127.00 167.00   0.50    1.20    --  107.75 125.00  60.00   80
 43  \w     39.00  75.00   0.50    1.20    --  107.75 -95.00  92.01   72
 44  \w     44.00  70.00   0.50    1.20    --  107.75 -80.00  84.16   52
 45  \w     95.00 121.00   0.50    1.20    --  107.75 -82.00-119.47   52
 46  \w     58.00  84.00   0.50    1.20    --  107.75 -88.00-110.86   52
 47  \w     86.00 112.00   0.50    1.20    --  107.75 -88.00-110.86   52
 48  \w     39.00  71.00   0.50    1.20    --  107.75-106.00 -16.82   64
 49  \w     36.00  81.00   0.50    1.20    --  107.75 -95.00-180.00   90
 50  \w     78.00 104.00   0.50    1.20    --  107.75-110.00 135.65   52
 51  \w     55.00  81.00   0.50    1.20    --  107.75-100.00-148.23   52
 52  \w     57.00  83.00   0.50    1.20    --  107.75-125.00-180.00   52
 53  \w    100.00 126.00   0.50    1.20    --  107.75  45.00  60.00   52
 54  \w     95.00 126.00   0.50    1.20    --  107.75 125.00 -90.00   62
 55  \w    139.00 165.00   0.50    1.20    --  107.75 125.00 150.00   52
 56  \w     38.00  71.00   0.50    1.20    --  107.75 -61.00 -30.00   66
;
_diffrn_measurement_device 'four-circle diffractometer'
_diffrn_measurement_device_type 'XtaLAB Synergy, Dualflex, HyPix'
_diffrn_measurement_method '\w scans'
_diffrn_orient_matrix_type 'CrysAlisPro convention (1999,Acta A55,543-557)'
_diffrn_orient_matrix_UB_11 0.0871347000
_diffrn_orient_matrix_UB_12 -0.0267613000
_diffrn_orient_matrix_UB_13 0.0722469000
_diffrn_orient_matrix_UB_21 -0.0829305000
_diffrn_orient_matrix_UB_22 -0.0117113000
_diffrn_orient_matrix_UB_23 0.0458200000
_diffrn_orient_matrix_UB_31 -0.0180760000
_diffrn_orient_matrix_UB_32 -0.0748419000
_diffrn_orient_matrix_UB_33 -0.0330301000
_diffrn_radiation_monochromator mirror
_diffrn_radiation_probe x-ray
_diffrn_radiation_type 'Cu K\a'
_diffrn_radiation_wavelength 1.54184
_diffrn_reflns_av_R_equivalents 0.0264
_diffrn_reflns_av_unetI/netI 0.0181
_diffrn_reflns_Laue_measured_fraction_full 1.000
_diffrn_reflns_Laue_measured_fraction_max 0.991
_diffrn_reflns_limit_h_max 16
_diffrn_reflns_limit_h_min -16
_diffrn_reflns_limit_k_max 20
_diffrn_reflns_limit_k_min -24
_diffrn_reflns_limit_l_max 21
_diffrn_reflns_limit_l_min -21
_diffrn_reflns_number 60706
_diffrn_reflns_point_group_measured_fraction_full 1.000
_diffrn_reflns_point_group_measured_fraction_max 0.991
_diffrn_reflns_theta_full 67.684
_diffrn_reflns_theta_max 77.875
_diffrn_reflns_theta_min 3.498
_diffrn_source 'micro-focus sealed X-ray tube'
_diffrn_source_type 'PhotonJet (Cu) X-ray Source'
_exptl_absorpt_coefficient_mu 0.784
_exptl_absorpt_correction_T_max 1.00000
_exptl_absorpt_correction_T_min 1.00000
_exptl_absorpt_correction_type sphere
_exptl_absorpt_process_details
;
CrysAlisPro 1.171.42.102a (Rigaku Oxford Diffraction, 2023)
Spherical absorption correction
using equivalent radius and absorption coefficient.
Empirical absorption correction using spherical harmonics,
implemented in SCALE3 ABSPACK scaling algorithm.
;
_exptl_crystal_colour colourless
_exptl_crystal_density_diffrn 1.275
_exptl_crystal_density_method 'not measured'
_exptl_crystal_description block
_exptl_crystal_F_000 1744
_exptl_crystal_size_max 0.5
_exptl_crystal_size_mid 0.3
_exptl_crystal_size_min 0.2
_exptl_crystal_size_rad 0.400
_refine_diff_density_max 0.254
_refine_diff_density_min -0.312
_refine_diff_density_rms 0.045
_refine_ls_extinction_method none
_refine_ls_goodness_of_fit_ref 1.032
_refine_ls_hydrogen_treatment constr
_refine_ls_matrix_type full
_refine_ls_number_parameters 608
_refine_ls_number_reflns 8992
_refine_ls_number_restraints 46
_refine_ls_restrained_S_all 1.031
_refine_ls_R_factor_all 0.0362
_refine_ls_R_factor_gt 0.0348
_refine_ls_shift/su_max 0.001
_refine_ls_shift/su_mean 0.000
_refine_ls_structure_factor_coef Fsqd
_refine_ls_weighting_details 'w=1/[\s^2^(Fo^2^)+(0.0391P)^2^+1.7741P] where P=(Fo^2^+2Fc^2^)/3'
_refine_ls_weighting_scheme calc
_refine_ls_wR_factor_gt 0.0872
_refine_ls_wR_factor_ref 0.0882
_reflns_Friedel_coverage 0.000
_reflns_number_gt 8553
_reflns_number_total 8992
_reflns_threshold_expression 'I > 2\s(I)'
_cod_data_source_file d5nj03734d2.cif
_cod_data_source_block naoar_crown_3
_cod_original_cell_volume 4246.03(5)
_cod_database_code 7064162
_shelx_shelxl_version_number 2018/3
_chemical_oxdiff_formula C10H10O5Na
_chemical_oxdiff_usercomment NaOAr_Crown_3
_shelx_space_group_comment
;
The symmetry employed for this shelxl refinement is uniquely defined
by the following loop, which should always be used as a source of
symmetry information in preference to the above space-group names.
They are only intended as comments.
;
_olex2_refinement_description
;
1. Fixed Uiso
 At 1.2 times of:
  All C(H) groups, All C(H,H) groups
 At 1.5 times of:
  All C(H,H,H) groups
2. Restrained distances
 O2A-C40A \\sim O2B-C40B
 with sigma of 0.003
 C40A-C41A \\sim C40B-C41B
 with sigma of 0.003
 C41A-O3A \\sim C41B-O3B
 with sigma of 0.003
 O3A-C34A \\sim O3B-C34B
 with sigma of 0.003
 C34A-C35A \\sim C34B-C35B
 with sigma of 0.003
 C35A-O4A \\sim C35B-O4B
 with sigma of 0.003
 O4A-C36A \\sim O4B-C36B
 with sigma of 0.003
 C36A-C37A \\sim C36B-C37B
 with sigma of 0.003
 O5A-C37A \\sim O5B-C37B
 with sigma of 0.003
 O5A-C38A \\sim O5B-C38B
 with sigma of 0.003
 C39A-C38A \\sim C39B-C38B
 with sigma of 0.003
 C39A-O2A \\sim C39B-O2B
 with sigma of 0.003
 O2A-Na1 \\sim O2B-Na1
 with sigma of 0.003
 O3A-Na1 \\sim O3B-Na1
 with sigma of 0.003
 O4A-Na1 \\sim O4B-Na1
 with sigma of 0.003
 O5A-Na1 \\sim O5B-Na1
 with sigma of 0.003
 C39A-C40A \\sim C39B-C40B
 with sigma of 0.003
 C34A-C41A \\sim C34B-C41B
 with sigma of 0.003
 C35A-C36A \\sim C35B-C36B
 with sigma of 0.003
 C37A-C38A \\sim C37B-C38B
 with sigma of 0.003
 C21-C28A \\sim C21-C28B
 with sigma of 0.003
 C28A-C29A \\sim C28B-C29B
 with sigma of 0.003
 C29A-C30A \\sim C29B-C30B
 with sigma of 0.003
 C30A-C31A \\sim C30B-C31B
 with sigma of 0.003
 C31A-C32A \\sim C31B-C32B
 with sigma of 0.003
 C32A-C33A \\sim C32B-C33B
 with sigma of 0.003
 C33A-C28A \\sim C33B-C28B
 with sigma of 0.003
 C28A-C30A \\sim C28B-C30B
 with sigma of 0.003
 C29A-C31A \\sim C29B-C31B
 with sigma of 0.003
 C30A-C32A \\sim C30B-C32B
 with sigma of 0.003
 C31A-C33A \\sim C31B-C33B
 with sigma of 0.003
 C32A-C28A \\sim C32B-C28B
 with sigma of 0.003
 C33A-C29A \\sim C33B-C29B
 with sigma of 0.003
 C21-C22A \\sim C21-C22B
 with sigma of 0.003
 C22A-C23A \\sim C22B-C23B
 with sigma of 0.003
 C23A-C24A \\sim C23B-C24B
 with sigma of 0.003
 C24A-C25A \\sim C24B-C25B
 with sigma of 0.003
 C25A-C26A \\sim C25B-C26B
 with sigma of 0.003
 C26A-C27A \\sim C26B-C27B
 with sigma of 0.003
 C27A-C22A \\sim C27B-C22B
 with sigma of 0.003
 C22A-C24A \\sim C22B-C24B
 with sigma of 0.003
 C23A-C25A \\sim C23B-C25B
 with sigma of 0.003
 C24A-C26A \\sim C24B-C26B
 with sigma of 0.003
 C25A-C27A \\sim C25B-C27B
 with sigma of 0.003
 C26A-C22A \\sim C26B-C22B
 with sigma of 0.003
 C27A-C23A \\sim C27B-C23B
 with sigma of 0.003
3. Uiso/Uaniso restraints and constraints
Uanis(O2A) = Uanis(O2B)
Uanis(O3A) = Uanis(O3B)
Uanis(O4A) = Uanis(O4B)
Uanis(O5A) = Uanis(O5B)
Uanis(C34A) = Uanis(C34B)
Uanis(C35A) = Uanis(C35B)
Uanis(C36A) = Uanis(C36B)
Uanis(C37A) = Uanis(C37B)
Uanis(C38A) = Uanis(C38B)
Uanis(C39A) = Uanis(C39B)
Uanis(C40A) = Uanis(C40B)
Uanis(C41A) = Uanis(C41B)
Uanis(C28A) = Uanis(C28B)
Uanis(C29A) = Uanis(C29B)
Uanis(C30A) = Uanis(C30B)
Uanis(C31A) = Uanis(C31B)
Uanis(C32A) = Uanis(C32B)
Uanis(C33A) = Uanis(C33B)
Uanis(C22A) = Uanis(C22B)
Uanis(C23A) = Uanis(C23B)
Uanis(C24A) = Uanis(C24B)
Uanis(C25A) = Uanis(C25B)
Uanis(C26A) = Uanis(C26B)
Uanis(C27A) = Uanis(C27B)
4. Others
 Sof(O2B)=Sof(O3B)=Sof(O4B)=Sof(O5B)=Sof(C34B)=Sof(H34C)=Sof(H34D)=Sof(C35B)=
 Sof(H35C)=Sof(H35D)=Sof(C36B)=Sof(H36C)=Sof(H36D)=Sof(C37B)=Sof(H37C)=
 Sof(H37D)=Sof(C38B)=Sof(H38C)=Sof(H38D)=Sof(C39B)=Sof(H39C)=Sof(H39D)=
 Sof(C40B)=Sof(H40C)=Sof(H40D)=Sof(C41B)=Sof(H41C)=Sof(H41D)=1-FVAR(1)
 Sof(O2A)=Sof(O3A)=Sof(O4A)=Sof(O5A)=Sof(C34A)=Sof(H34A)=Sof(H34B)=Sof(C35A)=
 Sof(H35A)=Sof(H35B)=Sof(C36A)=Sof(H36A)=Sof(H36B)=Sof(C37A)=Sof(H37A)=
 Sof(H37B)=Sof(C38A)=Sof(H38A)=Sof(H38B)=Sof(C39A)=Sof(H39A)=Sof(H39B)=
 Sof(C40A)=Sof(H40A)=Sof(H40B)=Sof(C41A)=Sof(H41A)=Sof(H41B)=FVAR(1)
 Sof(C28B)=Sof(C29B)=Sof(H29B)=Sof(C30B)=Sof(H30B)=Sof(C31B)=Sof(H31B)=
 Sof(C32B)=Sof(H32B)=Sof(C33B)=Sof(H33B)=1-FVAR(2)
 Sof(C28A)=Sof(C29A)=Sof(H29A)=Sof(C30A)=Sof(H30A)=Sof(C31A)=Sof(H31A)=
 Sof(C32A)=Sof(H32A)=Sof(C33A)=Sof(H33A)=FVAR(2)
 Sof(H21A)=Sof(C22B)=Sof(C23B)=Sof(H23B)=Sof(C24B)=Sof(H24B)=Sof(C25B)=
 Sof(H25B)=Sof(C26B)=Sof(H26B)=Sof(C27B)=Sof(H27B)=1-FVAR(3)
 Sof(H21)=Sof(C22A)=Sof(C23A)=Sof(H23A)=Sof(C24A)=Sof(H24A)=Sof(C25A)=
 Sof(H25A)=Sof(C26A)=Sof(H26A)=Sof(C27A)=Sof(H27A)=FVAR(3)
5.a Ternary CH refined with riding coordinates:
 C7(H7), C21(H21), C21(H21A)
5.b Secondary CH2 refined with riding coordinates:
 C34A(H34A,H34B), C35A(H35A,H35B), C36A(H36A,H36B), C37A(H37A,H37B), C38A(H38A,
 H38B), C39A(H39A,H39B), C40A(H40A,H40B), C41A(H41A,H41B), C34B(H34C,H34D),
 C35B(H35C,H35D), C36B(H36C,H36D), C37B(H37C,H37D), C38B(H38C,H38D), C39B(H39C,
 H39D), C40B(H40C,H40D), C41B(H41C,H41D), C42(H42A,H42B), C43(H43A,H43B),
 C44(H44A,H44B), C45(H45A,H45B), C46(H46A,H46B), C47(H47A,H47B), C48(H48A,H48B),
  C49(H49A,H49B)
5.c Aromatic/amide H refined with riding coordinates:
 C3(H3), C5(H5), C9(H9), C10(H10), C11(H11), C12(H12), C13(H13), C15(H15),
 C16(H16), C17(H17), C18(H18), C19(H19), C23A(H23A), C24A(H24A), C25A(H25A),
 C26A(H26A), C27A(H27A), C23B(H23B), C24B(H24B), C25B(H25B), C26B(H26B),
 C27B(H27B), C29A(H29A), C30A(H30A), C31A(H31A), C32A(H32A), C33A(H33A),
 C29B(H29B), C30B(H30B), C31B(H31B), C32B(H32B), C33B(H33B)
5.d Idealised Me refined as rotating group:
 C20(H20A,H20B,H20C)
;
_olex2_submission_special_instructions 'No special instructions were received'
_oxdiff_exptl_absorpt_empirical_details
;
Empirical correction (ABSPACK) includes:
- Absorption correction using spherical harmonics
- Frame scaling
;
_oxdiff_exptl_absorpt_empirical_full_max 1.176
_oxdiff_exptl_absorpt_empirical_full_min 0.771

loop_
_space_group_symop_operation_xyz
'x, y, z'
'-x+1/2, y+1/2, -z+1/2'
'-x, -y, -z'
'x-1/2, -y-1/2, z-1/2'

loop_
_atom_site_label
_atom_site_type_symbol
_atom_site_fract_x
_atom_site_fract_y
_atom_site_fract_z
_atom_site_U_iso_or_equiv
_atom_site_adp_type
_atom_site_occupancy
_atom_site_site_symmetry_order
_atom_site_calc_flag
_atom_site_refinement_flags_posn
_atom_site_refinement_flags_adp
_atom_site_refinement_flags_occupancy
_atom_site_disorder_assembly
_atom_site_disorder_group
Na1 Na 0.21475(3) 0.24115(2) 0.85685(2) 0.01743(9) Uani 1 1 d D . . . .
O1 O 0.18860(6) 0.25459(4) 0.53254(4) 0.01955(15) Uani 1 1 d . . . . .
O2A O 0.14551(6) 0.18693(4) 0.72612(5) 0.01954(17) Uani 0.9451(9) 1 d D . P A 1
O3A O 0.35542(6) 0.17254(5) 0.82119(6) 0.0217(2) Uani 0.9451(9) 1 d D . P A 1
O4A O 0.35863(6) 0.31672(4) 0.85096(5) 0.02170(18) Uani 0.9451(9) 1 d D . P A 1
O5A O 0.14860(6) 0.33320(4) 0.75555(5) 0.01942(17) Uani 0.9451(9) 1 d D . P A 1
C34A C 0.43260(9) 0.21595(7) 0.80088(7) 0.0244(2) Uani 0.9451(9) 1 d D . P A 1
H34A H 0.405987 0.232398 0.745224 0.029 Uiso 0.9451(9) 1 calc R U P A 1
H34B H 0.498632 0.189458 0.806142 0.029 Uiso 0.9451(9) 1 calc R U P A 1
C35A C 0.45293(9) 0.27715(7) 0.85733(7) 0.0248(2) Uani 0.9451(9) 1 d D . P A 1
H35A H 0.480802 0.259978 0.912596 0.030 Uiso 0.9451(9) 1 calc R U P A 1
H35B H 0.507077 0.307765 0.845414 0.030 Uiso 0.9451(9) 1 calc R U P A 1
C36A C 0.33513(9) 0.36450(6) 0.78600(7) 0.0231(2) Uani 0.9451(9) 1 d D . P A 1
H36A H 0.342942 0.341277 0.737372 0.028 Uiso 0.9451(9) 1 calc R U P A 1
H36B H 0.384149 0.404684 0.798138 0.028 Uiso 0.9451(9) 1 calc R U P A 1
C37A C 0.22303(10) 0.38900(6) 0.77325(7) 0.0218(2) Uani 0.9451(9) 1 d D . P A 1
H37A H 0.217177 0.413315 0.821799 0.026 Uiso 0.9451(9) 1 calc R U P A 1
H37B H 0.205543 0.422973 0.728871 0.026 Uiso 0.9451(9) 1 calc R U P A 1
C38A C 0.12983(9) 0.30670(6) 0.67613(6) 0.0209(2) Uani 0.9451(9) 1 d D . P A 1
H38A H 0.197215 0.302497 0.661936 0.025 Uiso 0.9451(9) 1 calc R U P A 1
H38B H 0.082761 0.338631 0.637692 0.025 Uiso 0.9451(9) 1 calc R U P A 1
C39A C 0.07862(10) 0.23588(6) 0.67384(8) 0.0206(3) Uani 0.9451(9) 1 d D . P A 1
H39A H 0.012073 0.240934 0.689070 0.025 Uiso 0.9451(9) 1 calc R U P A 1
H39B H 0.060737 0.217591 0.618756 0.025 Uiso 0.9451(9) 1 calc R U P A 1
C40A C 0.22308(9) 0.15601(6) 0.69345(7) 0.0210(2) Uani 0.9451(9) 1 d D . P A 1
H40A H 0.254930 0.192013 0.666715 0.025 Uiso 0.9451(9) 1 calc R U P A 1
H40B H 0.189988 0.120042 0.653717 0.025 Uiso 0.9451(9) 1 calc R U P A 1
C41A C 0.30687(11) 0.12331(6) 0.76089(7) 0.0225(2) Uani 0.9451(9) 1 d D . P A 1
H41A H 0.274588 0.085574 0.784921 0.027 Uiso 0.9451(9) 1 calc R U P A 1
H41B H 0.361682 0.102091 0.739389 0.027 Uiso 0.9451(9) 1 calc R U P A 1
O2B O 0.1722(9) 0.1566(5) 0.7470(5) 0.01954(17) Uani 0.0549(9) 1 d D . P A 2
O3B O 0.3737(7) 0.1842(7) 0.8343(10) 0.0217(2) Uani 0.0549(9) 1 d D . P A 2
O4B O 0.3312(8) 0.3273(6) 0.8267(8) 0.02170(18) Uani 0.0549(9) 1 d D . P A 2
O5B O 0.1217(8) 0.2963(6) 0.7285(4) 0.01942(17) Uani 0.0549(9) 1 d D . P A 2
C34B C 0.4529(13) 0.2374(7) 0.8458(10) 0.0244(2) Uani 0.0549(9) 1 d D . P A 2
H34C H 0.514726 0.218366 0.831115 0.029 Uiso 0.0549(9) 1 calc R U P A 2
H34D H 0.476203 0.249764 0.902991 0.029 Uiso 0.0549(9) 1 calc R U P A 2
C35B C 0.4168(12) 0.3029(9) 0.7982(11) 0.0248(2) Uani 0.0549(9) 1 d D . P A 2
H35C H 0.474214 0.337847 0.807942 0.030 Uiso 0.0549(9) 1 calc R U P A 2
H35D H 0.392639 0.292527 0.740512 0.030 Uiso 0.0549(9) 1 calc R U P A 2
C36B C 0.2661(12) 0.3772(8) 0.7755(9) 0.0231(2) Uani 0.0549(9) 1 d D . P A 2
H36C H 0.310969 0.411142 0.757290 0.028 Uiso 0.0549(9) 1 calc R U P A 2
H36D H 0.224084 0.403022 0.805136 0.028 Uiso 0.0549(9) 1 calc R U P A 2
C37B C 0.1929(13) 0.3417(9) 0.7044(9) 0.0218(2) Uani 0.0549(9) 1 d D . P A 2
H37C H 0.152376 0.377367 0.667389 0.026 Uiso 0.0549(9) 1 calc R U P A 2
H37D H 0.234889 0.314506 0.675860 0.026 Uiso 0.0549(9) 1 calc R U P A 2
C38B C 0.0688(12) 0.2481(7) 0.6679(13) 0.0209(2) Uani 0.0549(9) 1 d D . P A 2
H38C H 0.053698 0.271105 0.615241 0.025 Uiso 0.0549(9) 1 calc R U P A 2
H38D H 0.000650 0.234392 0.676886 0.025 Uiso 0.0549(9) 1 calc R U P A 2
C39B C 0.1346(13) 0.1836(9) 0.6677(8) 0.0206(3) Uani 0.0549(9) 1 d D . P A 2
H39C H 0.091464 0.147792 0.632427 0.025 Uiso 0.0549(9) 1 calc R U P A 2
H39D H 0.195220 0.195300 0.647077 0.025 Uiso 0.0549(9) 1 calc R U P A 2
C40B C 0.2571(10) 0.1078(8) 0.7558(9) 0.0210(2) Uani 0.0549(9) 1 d D . P A 2
H40C H 0.241511 0.076218 0.709159 0.025 Uiso 0.0549(9) 1 calc R U P A 2
H40D H 0.263483 0.079052 0.803937 0.025 Uiso 0.0549(9) 1 calc R U P A 2
C41B C 0.3602(14) 0.1451(9) 0.7628(10) 0.0225(2) Uani 0.0549(9) 1 d D . P A 2
H41C H 0.418751 0.111674 0.767334 0.027 Uiso 0.0549(9) 1 calc R U P A 2
H41D H 0.355169 0.176164 0.716586 0.027 Uiso 0.0549(9) 1 calc R U P A 2
O6 O 0.20966(6) 0.13076(4) 0.92756(4) 0.01888(15) Uani 1 1 d . . . . .
O7 O 0.32908(6) 0.24821(4) 0.99387(4) 0.02012(16) Uani 1 1 d . . . . .
O8 O 0.15528(6) 0.33646(4) 0.93315(4) 0.01969(15) Uani 1 1 d . . . . .
O9 O 0.03525(6) 0.21789(4) 0.86769(4) 0.01980(15) Uani 1 1 d . . . . .
C1 C 0.20557(8) 0.25245(5) 0.46369(6) 0.01536(19) Uani 1 1 d . . . . .
C2 C 0.21225(7) 0.31505(5) 0.42026(6) 0.01498(19) Uani 1 1 d . . . . .
C3 C 0.22655(8) 0.31178(5) 0.34435(6) 0.01547(19) Uani 1 1 d . . . . .
H3 H 0.229812 0.354012 0.316690 0.019 Uiso 1 1 calc R U . . .
C4 C 0.23624(8) 0.24852(5) 0.30767(6) 0.01568(19) Uani 1 1 d . . . . .
C5 C 0.23317(8) 0.18722(5) 0.35019(6) 0.01581(19) Uani 1 1 d . . . . .
H5 H 0.240026 0.143670 0.326153 0.019 Uiso 1 1 calc R U . . .
C6 C 0.22044(7) 0.18778(5) 0.42651(6) 0.01538(19) Uani 1 1 d . . . . .
C7 C 0.20112(8) 0.38308(5) 0.46210(6) 0.01627(19) Uani 1 1 d . . . . .
H7 H 0.139067 0.377025 0.483832 0.020 Uiso 1 1 calc R U . . .
C8 C 0.29583(8) 0.39913(5) 0.53353(6) 0.01687(19) Uani 1 1 d . . . . .
C9 C 0.39048(8) 0.36294(6) 0.54834(6) 0.0210(2) Uani 1 1 d . . . . .
H9 H 0.397042 0.325761 0.514098 0.025 Uiso 1 1 calc R U . . .
C10 C 0.47613(9) 0.38025(6) 0.61264(7) 0.0250(2) Uani 1 1 d . . . . .
H10 H 0.540076 0.354625 0.622002 0.030 Uiso 1 1 calc R U . . .
C11 C 0.46838(9) 0.43465(6) 0.66295(6) 0.0242(2) Uani 1 1 d . . . . .
H11 H 0.526970 0.446991 0.706292 0.029 Uiso 1 1 calc R U . . .
C12 C 0.37402(9) 0.47079(6) 0.64916(6) 0.0233(2) Uani 1 1 d . . . . .
H12 H 0.367721 0.507977 0.683478 0.028 Uiso 1 1 calc R U . . .
C13 C 0.28855(9) 0.45301(5) 0.58547(6) 0.0206(2) Uani 1 1 d . . . . .
H13 H 0.224111 0.477914 0.577141 0.025 Uiso 1 1 calc R U . . .
C14 C 0.17603(8) 0.44526(5) 0.40602(6) 0.0173(2) Uani 1 1 d . . . . .
C15 C 0.25497(9) 0.48083(5) 0.38253(6) 0.0198(2) Uani 1 1 d . . . . .
H15 H 0.326404 0.466594 0.402891 0.024 Uiso 1 1 calc R U . . .
C16 C 0.23068(10) 0.53677(6) 0.32978(6) 0.0245(2) Uani 1 1 d . . . . .
H16 H 0.285237 0.559896 0.313869 0.029 Uiso 1 1 calc R U . . .
C17 C 0.12696(10) 0.55878(6) 0.30046(7) 0.0285(3) Uani 1 1 d . . . . .
H17 H 0.110244 0.597222 0.264881 0.034 Uiso 1 1 calc R U . . .
C18 C 0.04790(10) 0.52425(6) 0.32345(7) 0.0292(3) Uani 1 1 d . . . . .
H18 H -0.023247 0.539245 0.303645 0.035 Uiso 1 1 calc R U . . .
C19 C 0.07199(9) 0.46773(6) 0.37538(7) 0.0233(2) Uani 1 1 d . . . . .
H19 H 0.016893 0.444165 0.390137 0.028 Uiso 1 1 calc R U . . .
C20 C 0.25647(9) 0.24654(6) 0.22680(6) 0.0208(2) Uani 1 1 d . . . . .
H20A H 0.215220 0.208740 0.195117 0.031 Uiso 1 1 calc R U . . .
H20B H 0.331744 0.238445 0.233203 0.031 Uiso 1 1 calc R U . . .
H20C H 0.235555 0.291149 0.199607 0.031 Uiso 1 1 calc R U . . .
C21 C 0.21907(8) 0.12195(5) 0.47554(6) 0.0174(2) Uani 1 1 d D . . . .
H21 H 0.174249 0.134644 0.511130 0.021 Uiso 0.688(19) 1 calc R U P B 1
H21A H 0.170203 0.131933 0.508870 0.021 Uiso 0.312(19) 1 calc R U P B 2
C22A C 0.3277(10) 0.1054(3) 0.5328(14) 0.0195(4) Uani 0.688(19) 1 d D . P B 1
C23A C 0.3527(4) 0.0379(2) 0.5627(3) 0.0282(9) Uani 0.688(19) 1 d D . P B 1
H23A H 0.303918 0.001038 0.544282 0.034 Uiso 0.688(19) 1 calc R U P B 1
C24A C 0.4483(5) 0.0242(2) 0.6191(3) 0.0348(10) Uani 0.688(19) 1 d D . P B 1
H24A H 0.465413 -0.022361 0.636790 0.042 Uiso 0.688(19) 1 calc R U P B 1
C25A C 0.5186(3) 0.0774(3) 0.6497(4) 0.0293(10) Uani 0.688(19) 1 d D . P B 1
H25A H 0.583375 0.067818 0.688588 0.035 Uiso 0.688(19) 1 calc R U P B 1
C26A C 0.4932(7) 0.1452(3) 0.6228(9) 0.0243(6) Uani 0.688(19) 1 d D . P B 1
H26A H 0.540842 0.182201 0.643372 0.029 Uiso 0.688(19) 1 calc R U P B 1
C27A C 0.3983(6) 0.1589(2) 0.5661(7) 0.0194(9) Uani 0.688(19) 1 d D . P B 1
H27A H 0.381121 0.205694 0.549452 0.023 Uiso 0.688(19) 1 calc R U P B 1
C22B C 0.327(2) 0.1051(7) 0.534(3) 0.0195(4) Uani 0.312(19) 1 d D . P B 2
C23B C 0.3687(7) 0.0378(6) 0.5496(6) 0.0282(9) Uani 0.312(19) 1 d D . P B 2
H23B H 0.329796 -0.000980 0.522682 0.034 Uiso 0.312(19) 1 calc R U P B 2
C24B C 0.4670(8) 0.0269(5) 0.6040(6) 0.0348(10) Uani 0.312(19) 1 d D . P B 2
H24B H 0.491818 -0.019312 0.616759 0.042 Uiso 0.312(19) 1 calc R U P B 2
C25B C 0.5287(7) 0.0827(7) 0.6397(8) 0.0293(10) Uani 0.312(19) 1 d D . P B 2
H25B H 0.597092 0.075159 0.674610 0.035 Uiso 0.312(19) 1 calc R U P B 2
C26B C 0.4891(17) 0.1500(5) 0.624(2) 0.0243(6) Uani 0.312(19) 1 d D . P B 2
H26B H 0.529101 0.188619 0.649817 0.029 Uiso 0.312(19) 1 calc R U P B 2
C27B C 0.3911(14) 0.1609(5) 0.5695(17) 0.0194(9) Uani 0.312(19) 1 d D . P B 2
H27B H 0.367314 0.207340 0.556212 0.023 Uiso 0.312(19) 1 calc R U P B 2
C28A C 0.1625(8) 0.0604(7) 0.4274(11) 0.0189(6) Uani 0.640(17) 1 d D . P B 1
C29A C 0.2081(6) 0.0193(5) 0.3796(7) 0.0209(6) Uani 0.640(17) 1 d D . P B 1
H29A H 0.277756 0.029161 0.377261 0.025 Uiso 0.640(17) 1 calc R U P B 1
C30A C 0.1523(6) -0.0360(3) 0.3355(4) 0.0248(8) Uani 0.640(17) 1 d D . P B 1
H30A H 0.184006 -0.063387 0.303059 0.030 Uiso 0.640(17) 1 calc R U P B 1
C31A C 0.0509(6) -0.0513(2) 0.3386(3) 0.0280(11) Uani 0.640(17) 1 d D . P B 1
H31A H 0.012932 -0.088900 0.308334 0.034 Uiso 0.640(17) 1 calc R U P B 1
C32A C 0.0053(5) -0.0116(3) 0.3859(4) 0.0292(8) Uani 0.640(17) 1 d D . P B 1
H32A H -0.064306 -0.021847 0.388251 0.035 Uiso 0.640(17) 1 calc R U P B 1
C33A C 0.0608(6) 0.0435(4) 0.4303(5) 0.0246(7) Uani 0.640(17) 1 d D . P B 1
H33A H 0.028865 0.070123 0.463234 0.029 Uiso 0.640(17) 1 calc R U P B 1
C28B C 0.1729(14) 0.0593(13) 0.424(2) 0.0189(6) Uani 0.360(17) 1 d D . P B 2
C29B C 0.2277(9) 0.0208(9) 0.3803(13) 0.0209(6) Uani 0.360(17) 1 d D . P B 2
H29B H 0.298619 0.032524 0.383177 0.025 Uiso 0.360(17) 1 calc R U P B 2
C30B C 0.1790(7) -0.0348(6) 0.3325(7) 0.0248(8) Uani 0.360(17) 1 d D . P B 2
H30B H 0.215869 -0.059326 0.301327 0.030 Uiso 0.360(17) 1 calc R U P B 2
C31B C 0.0772(8) -0.0545(4) 0.3303(6) 0.0280(11) Uani 0.360(17) 1 d D . P B 2
H31B H 0.045123 -0.093298 0.299051 0.034 Uiso 0.360(17) 1 calc R U P B 2
C32B C 0.0228(7) -0.0175(6) 0.3739(8) 0.0292(8) Uani 0.360(17) 1 d D . P B 2
H32B H -0.046562 -0.031342 0.373366 0.035 Uiso 0.360(17) 1 calc R U P B 2
C33B C 0.0692(11) 0.0401(7) 0.4186(10) 0.0246(7) Uani 0.360(17) 1 d D . P B 2
H33B H 0.029460 0.066851 0.445830 0.029 Uiso 0.360(17) 1 calc R U P B 2
C42 C 0.32189(9) 0.19057(6) 1.04329(6) 0.0227(2) Uani 1 1 d . . . . .
H42A H 0.262271 0.197181 1.066691 0.027 Uiso 1 1 calc R U . . .
H42B H 0.387750 0.186074 1.087140 0.027 Uiso 1 1 calc R U . . .
C43 C 0.30457(9) 0.12596(6) 0.99159(6) 0.0213(2) Uani 1 1 d . . . . .
H43A H 0.365427 0.119540 0.969509 0.026 Uiso 1 1 calc R U . . .
H43B H 0.300536 0.084625 1.024576 0.026 Uiso 1 1 calc R U . . .
C44 C 0.11531(9) 0.11948(6) 0.95057(6) 0.0212(2) Uani 1 1 d . . . . .
H44A H 0.117839 0.145558 0.999942 0.025 Uiso 1 1 calc R U . . .
H44B H 0.106489 0.069248 0.960240 0.025 Uiso 1 1 calc R U . . .
C45 C 0.02518(9) 0.14531(6) 0.88268(7) 0.0225(2) Uani 1 1 d . . . . .
H45A H 0.023498 0.118426 0.833999 0.027 Uiso 1 1 calc R U . . .
H45B H -0.042340 0.137200 0.895636 0.027 Uiso 1 1 calc R U . . .
C46 C 0.00219(8) 0.26209(6) 0.92213(6) 0.0195(2) Uani 1 1 d . . . . .
H46A H 0.031306 0.244999 0.977308 0.023 Uiso 1 1 calc R U . . .
H46B H -0.075777 0.262440 0.909525 0.023 Uiso 1 1 calc R U . . .
C47 C 0.04258(8) 0.33440(6) 0.91394(6) 0.0208(2) Uani 1 1 d . . . . .
H47A H 0.012521 0.350798 0.858575 0.025 Uiso 1 1 calc R U . . .
H47B H 0.018491 0.366545 0.949630 0.025 Uiso 1 1 calc R U . . .
C48 C 0.20589(9) 0.33505(6) 1.01657(6) 0.0219(2) Uani 1 1 d . . . . .
H48A H 0.170942 0.300664 1.043085 0.026 Uiso 1 1 calc R U . . .
H48B H 0.201715 0.381543 1.040180 0.026 Uiso 1 1 calc R U . . .
C49 C 0.31981(9) 0.31488(6) 1.02765(7) 0.0222(2) Uani 1 1 d . . . . .
H49A H 0.354255 0.350500 1.002328 0.027 Uiso 1 1 calc R U . . .
H49B H 0.357000 0.313955 1.085215 0.027 Uiso 1 1 calc R U . . .

loop_
_atom_site_aniso_label
_atom_site_aniso_U_11
_atom_site_aniso_U_22
_atom_site_aniso_U_33
_atom_site_aniso_U_23
_atom_site_aniso_U_13
_atom_site_aniso_U_12
Na1 0.01696(19) 0.0203(2) 0.01497(19) 0.00070(15) 0.00433(15) -0.00051(15)
O1 0.0261(4) 0.0191(4) 0.0150(3) -0.0004(3) 0.0084(3) -0.0002(3)
O2A 0.0183(4) 0.0238(4) 0.0164(4) 0.0014(3) 0.0045(3) 0.0015(3)
O3A 0.0192(4) 0.0265(5) 0.0198(5) 0.0008(3) 0.0061(4) -0.0002(3)
O4A 0.0188(4) 0.0264(4) 0.0195(4) 0.0047(3) 0.0047(3) -0.0009(3)
O5A 0.0206(4) 0.0221(4) 0.0157(4) -0.0008(3) 0.0053(3) -0.0016(3)
C34A 0.0158(5) 0.0336(6) 0.0250(6) 0.0026(5) 0.0076(4) 0.0013(5)
C35A 0.0145(5) 0.0345(7) 0.0241(6) 0.0022(5) 0.0033(4) -0.0017(5)
C36A 0.0228(6) 0.0247(6) 0.0213(5) 0.0038(4) 0.0051(4) -0.0053(5)
C37A 0.0250(6) 0.0190(5) 0.0211(5) 0.0009(4) 0.0060(5) -0.0023(5)
C38A 0.0224(5) 0.0252(6) 0.0140(5) 0.0009(4) 0.0035(4) 0.0013(4)
C39A 0.0169(5) 0.0256(6) 0.0164(5) 0.0011(5) -0.0003(4) -0.0002(4)
C40A 0.0226(5) 0.0233(5) 0.0186(5) -0.0028(4) 0.0081(4) -0.0002(4)
C41A 0.0249(6) 0.0212(6) 0.0233(5) 0.0006(4) 0.0098(5) 0.0026(4)
O2B 0.0183(4) 0.0238(4) 0.0164(4) 0.0014(3) 0.0045(3) 0.0015(3)
O3B 0.0192(4) 0.0265(5) 0.0198(5) 0.0008(3) 0.0061(4) -0.0002(3)
O4B 0.0188(4) 0.0264(4) 0.0195(4) 0.0047(3) 0.0047(3) -0.0009(3)
O5B 0.0206(4) 0.0221(4) 0.0157(4) -0.0008(3) 0.0053(3) -0.0016(3)
C34B 0.0158(5) 0.0336(6) 0.0250(6) 0.0026(5) 0.0076(4) 0.0013(5)
C35B 0.0145(5) 0.0345(7) 0.0241(6) 0.0022(5) 0.0033(4) -0.0017(5)
C36B 0.0228(6) 0.0247(6) 0.0213(5) 0.0038(4) 0.0051(4) -0.0053(5)
C37B 0.0250(6) 0.0190(5) 0.0211(5) 0.0009(4) 0.0060(5) -0.0023(5)
C38B 0.0224(5) 0.0252(6) 0.0140(5) 0.0009(4) 0.0035(4) 0.0013(4)
C39B 0.0169(5) 0.0256(6) 0.0164(5) 0.0011(5) -0.0003(4) -0.0002(4)
C40B 0.0226(5) 0.0233(5) 0.0186(5) -0.0028(4) 0.0081(4) -0.0002(4)
C41B 0.0249(6) 0.0212(6) 0.0233(5) 0.0006(4) 0.0098(5) 0.0026(4)
O6 0.0206(4) 0.0194(4) 0.0167(3) -0.0006(3) 0.0052(3) -0.0008(3)
O7 0.0240(4) 0.0176(4) 0.0182(4) -0.0003(3) 0.0052(3) -0.0012(3)
O8 0.0191(4) 0.0223(4) 0.0166(3) 0.0004(3) 0.0033(3) -0.0013(3)
O9 0.0201(4) 0.0211(4) 0.0186(3) -0.0017(3) 0.0061(3) -0.0004(3)
C1 0.0145(4) 0.0169(5) 0.0137(4) -0.0008(3) 0.0021(3) -0.0013(3)
C2 0.0142(4) 0.0148(4) 0.0148(4) -0.0014(3) 0.0021(3) 0.0002(3)
C3 0.0153(4) 0.0150(5) 0.0151(4) 0.0018(3) 0.0024(4) -0.0001(3)
C4 0.0149(4) 0.0185(5) 0.0127(4) -0.0002(4) 0.0024(3) 0.0006(3)
C5 0.0164(4) 0.0144(4) 0.0154(5) -0.0022(3) 0.0023(4) 0.0004(3)
C6 0.0146(4) 0.0150(5) 0.0152(4) 0.0002(4) 0.0019(3) -0.0016(3)
C7 0.0185(5) 0.0147(5) 0.0160(4) -0.0010(4) 0.0054(4) 0.0001(4)
C8 0.0224(5) 0.0143(4) 0.0142(4) 0.0012(4) 0.0055(4) -0.0017(4)
C9 0.0214(5) 0.0222(5) 0.0198(5) -0.0050(4) 0.0065(4) -0.0013(4)
C10 0.0195(5) 0.0309(6) 0.0238(5) -0.0040(4) 0.0048(4) -0.0019(4)
C11 0.0264(5) 0.0270(6) 0.0175(5) -0.0024(4) 0.0032(4) -0.0090(4)
C12 0.0363(6) 0.0164(5) 0.0168(5) -0.0020(4) 0.0067(4) -0.0039(4)
C13 0.0286(5) 0.0154(5) 0.0175(5) 0.0012(4) 0.0060(4) 0.0017(4)
C14 0.0214(5) 0.0133(4) 0.0155(4) -0.0033(4) 0.0026(4) 0.0016(4)
C15 0.0232(5) 0.0169(5) 0.0183(5) -0.0008(4) 0.0045(4) 0.0011(4)
C16 0.0351(6) 0.0185(5) 0.0185(5) -0.0001(4) 0.0051(4) -0.0028(4)
C17 0.0412(7) 0.0174(5) 0.0194(5) 0.0013(4) -0.0041(5) 0.0022(5)
C18 0.0271(6) 0.0238(6) 0.0282(6) -0.0023(5) -0.0066(5) 0.0066(4)
C19 0.0209(5) 0.0208(5) 0.0249(5) -0.0038(4) 0.0012(4) 0.0008(4)
C20 0.0279(5) 0.0206(5) 0.0147(5) -0.0004(4) 0.0072(4) 0.0014(4)
C21 0.0213(5) 0.0150(5) 0.0153(4) 0.0001(4) 0.0043(4) -0.0010(4)
C22A 0.0254(6) 0.0199(5) 0.0128(8) 0.0000(4) 0.0044(5) 0.0033(4)
C23A 0.0454(14) 0.0193(6) 0.0147(15) -0.0038(9) -0.0001(11) 0.0063(9)
C24A 0.0541(18) 0.0260(7) 0.0175(16) -0.0020(9) -0.0015(13) 0.0185(10)
C25A 0.0302(9) 0.0392(11) 0.0157(15) 0.0014(9) 0.0018(11) 0.0138(8)
C26A 0.0200(9) 0.0338(9) 0.0195(6) 0.0021(11) 0.0061(8) 0.0015(8)
C27A 0.0182(12) 0.0231(6) 0.0184(11) 0.0038(6) 0.0074(11) 0.0011(5)
C22B 0.0254(6) 0.0199(5) 0.0128(8) 0.0000(4) 0.0044(5) 0.0033(4)
C23B 0.0454(14) 0.0193(6) 0.0147(15) -0.0038(9) -0.0001(11) 0.0063(9)
C24B 0.0541(18) 0.0260(7) 0.0175(16) -0.0020(9) -0.0015(13) 0.0185(10)
C25B 0.0302(9) 0.0392(11) 0.0157(15) 0.0014(9) 0.0018(11) 0.0138(8)
C26B 0.0200(9) 0.0338(9) 0.0195(6) 0.0021(11) 0.0061(8) 0.0015(8)
C27B 0.0182(12) 0.0231(6) 0.0184(11) 0.0038(6) 0.0074(11) 0.0011(5)
C28A 0.0244(19) 0.0143(6) 0.0154(14) 0.0042(5) 0.0013(14) -0.0020(14)
C29A 0.025(2) 0.0168(6) 0.0178(5) 0.0013(4) 0.001(2) -0.0008(15)
C30A 0.037(3) 0.0161(6) 0.0164(7) 0.0013(5) -0.0002(16) -0.0006(15)
C31A 0.036(3) 0.0189(7) 0.0202(12) 0.0049(6) -0.0063(15) -0.0099(14)
C32A 0.0285(17) 0.0277(12) 0.028(2) 0.0060(9) 0.0027(11) -0.0110(13)
C33A 0.0285(12) 0.0233(8) 0.022(3) 0.0047(8) 0.0068(10) -0.0046(9)
C28B 0.0244(19) 0.0143(6) 0.0154(14) 0.0042(5) 0.0013(14) -0.0020(14)
C29B 0.025(2) 0.0168(6) 0.0178(5) 0.0013(4) 0.001(2) -0.0008(15)
C30B 0.037(3) 0.0161(6) 0.0164(7) 0.0013(5) -0.0002(16) -0.0006(15)
C31B 0.036(3) 0.0189(7) 0.0202(12) 0.0049(6) -0.0063(15) -0.0099(14)
C32B 0.0285(17) 0.0277(12) 0.028(2) 0.0060(9) 0.0027(11) -0.0110(13)
C33B 0.0285(12) 0.0233(8) 0.022(3) 0.0047(8) 0.0068(10) -0.0046(9)
C42 0.0275(5) 0.0215(5) 0.0160(5) 0.0021(4) 0.0011(4) -0.0011(4)
C43 0.0241(5) 0.0191(5) 0.0184(5) 0.0031(4) 0.0023(4) 0.0031(4)
C44 0.0253(5) 0.0178(5) 0.0231(5) -0.0011(4) 0.0109(4) -0.0023(4)
C45 0.0222(5) 0.0209(5) 0.0251(5) -0.0053(4) 0.0074(4) -0.0051(4)
C46 0.0165(5) 0.0228(5) 0.0198(5) -0.0013(4) 0.0058(4) 0.0018(4)
C47 0.0191(5) 0.0215(5) 0.0210(5) 0.0023(4) 0.0043(4) 0.0045(4)
C48 0.0249(5) 0.0220(5) 0.0170(5) -0.0041(4) 0.0030(4) -0.0010(4)
C49 0.0232(5) 0.0192(5) 0.0213(5) -0.0045(4) 0.0014(4) -0.0035(4)

loop_
_atom_type_symbol
_atom_type_description
_atom_type_scat_dispersion_real
_atom_type_scat_dispersion_imag
_atom_type_scat_source
C C 0.0181 0.0091 'International Tables Vol C Tables 4.2.6.8 and 6.1.1.4'
H H 0.0000 0.0000 'International Tables Vol C Tables 4.2.6.8 and 6.1.1.4'
Na Na 0.1353 0.1239 'International Tables Vol C Tables 4.2.6.8 and 6.1.1.4'
O O 0.0492 0.0322 'International Tables Vol C Tables 4.2.6.8 and 6.1.1.4'

loop_
_geom_angle_atom_site_label_1
_geom_angle_atom_site_label_2
_geom_angle_atom_site_label_3
_geom_angle
_geom_angle_site_symmetry_1
_geom_angle_site_symmetry_3
_geom_angle_publ_flag
O2A Na1 O3A 69.66(3) . . ?
O2A Na1 O5A 70.65(3) . . ?
O2A Na1 O6 92.82(3) . . ?
O2A Na1 O7 154.76(3) . . ?
O2A Na1 O8 135.62(3) . . ?
O2A Na1 O9 82.97(3) . . ?
O3A Na1 O8 151.75(3) . . ?
O4A Na1 O2A 108.03(3) . . ?
O4A Na1 O3A 69.94(3) . . ?
O4A Na1 O5A 70.57(3) . . ?
O4A Na1 O6 132.00(3) . . ?
O4A Na1 O7 74.40(3) . . ?
O4A Na1 O8 87.20(3) . . ?
O4A Na1 O9 153.47(3) . . ?
O5A Na1 O3A 109.61(3) . . ?
O5A Na1 O8 76.25(3) . . ?
O2B Na1 O3B 66.9(4) . . ?
O2B Na1 O5B 68.0(4) . . ?
O2B Na1 O6 78.1(3) . . ?
O2B Na1 O8 149.1(3) . . ?
O2B Na1 O9 85.7(3) . . ?
O3B Na1 O8 143.4(3) . . ?
O4B Na1 O2B 107.6(5) . . ?
O4B Na1 O3B 69.5(5) . . ?
O4B Na1 O5B 72.2(4) . . ?
O4B Na1 O6 143.8(3) . . ?
O4B Na1 O7 85.4(3) . . ?
O4B Na1 O8 86.0(3) . . ?
O4B Na1 O9 145.4(3) . . ?
O5B Na1 O3B 105.7(5) . . ?
O5B Na1 O8 91.3(3) . . ?
O6 Na1 O3A 78.33(3) . . ?
O6 Na1 O5A 156.50(3) . . ?
O6 Na1 O3B 81.0(4) . . ?
O6 Na1 O5B 138.3(3) . . ?
O6 Na1 O8 107.59(3) . . ?
O6 Na1 O9 69.24(3) . . ?
O7 Na1 O3A 88.57(3) . . ?
O7 Na1 O5A 131.05(3) . . ?
O7 Na1 O2B 138.1(3) . . ?
O7 Na1 O3B 82.1(4) . . ?
O7 Na1 O5B 151.2(3) . . ?
O7 Na1 O6 69.63(3) . . ?
O7 Na1 O8 68.86(3) . . ?
O7 Na1 O9 106.11(3) . . ?
O9 Na1 O3A 136.14(3) . . ?
O9 Na1 O5A 91.64(3) . . ?
O9 Na1 O3B 143.2(3) . . ?
O9 Na1 O5B 84.4(3) . . ?
O9 Na1 O8 69.09(3) . . ?
C39A O2A Na1 108.83(7) . . ?
C39A O2A C40A 113.51(9) . . ?
C40A O2A Na1 115.22(6) . . ?
C34A O3A Na1 112.64(7) . . ?
C41A O3A Na1 108.75(7) . . ?
C41A O3A C34A 113.86(10) . . ?
C35A O4A Na1 110.77(7) . . ?
C36A O4A Na1 114.86(7) . . ?
C36A O4A C35A 113.20(9) . . ?
C37A O5A Na1 107.08(6) . . ?
C37A O5A C38A 113.53(8) . . ?
C38A O5A Na1 111.81(6) . . ?
O3A C34A H34A 110.2 . . ?
O3A C34A H34B 110.2 . . ?
O3A C34A C35A 107.38(9) . . ?
H34A C34A H34B 108.5 . . ?
C35A C34A H34A 110.2 . . ?
C35A C34A H34B 110.2 . . ?
O4A C35A C34A 111.56(9) . . ?
O4A C35A H35A 109.3 . . ?
O4A C35A H35B 109.3 . . ?
C34A C35A H35A 109.3 . . ?
C34A C35A H35B 109.3 . . ?
H35A C35A H35B 108.0 . . ?
O4A C36A H36A 110.1 . . ?
O4A C36A H36B 110.1 . . ?
O4A C36A C37A 107.79(9) . . ?
H36A C36A H36B 108.5 . . ?
C37A C36A H36A 110.1 . . ?
C37A C36A H36B 110.1 . . ?
O5A C37A C36A 112.71(10) . . ?
O5A C37A H37A 109.1 . . ?
O5A C37A H37B 109.1 . . ?
C36A C37A H37A 109.1 . . ?
C36A C37A H37B 109.1 . . ?
H37A C37A H37B 107.8 . . ?
O5A C38A H38A 110.2 . . ?
O5A C38A H38B 110.2 . . ?
O5A C38A C39A 107.43(10) . . ?
H38A C38A H38B 108.5 . . ?
C39A C38A H38A 110.2 . . ?
C39A C38A H38B 110.2 . . ?
O2A C39A C38A 112.35(9) . . ?
O2A C39A H39A 109.1 . . ?
O2A C39A H39B 109.1 . . ?
C38A C39A H39A 109.1 . . ?
C38A C39A H39B 109.1 . . ?
H39A C39A H39B 107.9 . . ?
O2A C40A H40A 110.1 . . ?
O2A C40A H40B 110.1 . . ?
O2A C40A C41A 108.01(9) . . ?
H40A C40A H40B 108.4 . . ?
C41A C40A H40A 110.1 . . ?
C41A C40A H40B 110.1 . . ?
O3A C41A C40A 112.56(10) . . ?
O3A C41A H41A 109.1 . . ?
O3A C41A H41B 109.1 . . ?
C40A C41A H41A 109.1 . . ?
C40A C41A H41B 109.1 . . ?
H41A C41A H41B 107.8 . . ?
C39B O2B Na1 117.4(9) . . ?
C39B O2B C40B 112.9(3) . . ?
C40B O2B Na1 110.1(9) . . ?
C34B O3B Na1 106.2(10) . . ?
C41B O3B Na1 117.6(10) . . ?
C41B O3B C34B 113.9(4) . . ?
C35B O4B Na1 117.6(10) . . ?
C36B O4B Na1 106.7(10) . . ?
C36B O4B C35B 113.3(4) . . ?
C37B O5B Na1 109.1(8) . . ?
C37B O5B C38B 113.6(4) . . ?
C38B O5B Na1 114.3(12) . . ?
O3B C34B H34C 108.7 . . ?
O3B C34B H34D 108.7 . . ?
O3B C34B C35B 114.1(14) . . ?
H34C C34B H34D 107.6 . . ?
C35B C34B H34C 108.7 . . ?
C35B C34B H34D 108.7 . . ?
O4B C35B C34B 103.8(13) . . ?
O4B C35B H35C 111.0 . . ?
O4B C35B H35D 111.0 . . ?
C34B C35B H35C 111.0 . . ?
C34B C35B H35D 111.0 . . ?
H35C C35B H35D 109.0 . . ?
O4B C36B H36C 109.5 . . ?
O4B C36B H36D 109.5 . . ?
O4B C36B C37B 110.6(13) . . ?
H36C C36B H36D 108.1 . . ?
C37B C36B H36C 109.5 . . ?
C37B C36B H36D 109.5 . . ?
O5B C37B C36B 110.8(13) . . ?
O5B C37B H37C 109.5 . . ?
O5B C37B H37D 109.5 . . ?
C36B C37B H37C 109.5 . . ?
C36B C37B H37D 109.5 . . ?
H37C C37B H37D 108.1 . . ?
O5B C38B H38C 109.3 . . ?
O5B C38B H38D 109.3 . . ?
O5B C38B C39B 111.6(15) . . ?
H38C C38B H38D 108.0 . . ?
C39B C38B H38C 109.3 . . ?
C39B C38B H38D 109.3 . . ?
O2B C39B C38B 109.8(15) . . ?
O2B C39B H39C 109.7 . . ?
O2B C39B H39D 109.7 . . ?
C38B C39B H39C 109.7 . . ?
C38B C39B H39D 109.7 . . ?
H39C C39B H39D 108.2 . . ?
O2B C40B H40C 109.4 . . ?
O2B C40B H40D 109.4 . . ?
O2B C40B C41B 111.0(14) . . ?
H40C C40B H40D 108.0 . . ?
C41B C40B H40C 109.4 . . ?
C41B C40B H40D 109.4 . . ?
O3B C41B C40B 102.2(13) . . ?
O3B C41B H41C 111.3 . . ?
O3B C41B H41D 111.3 . . ?
C40B C41B H41C 111.3 . . ?
C40B C41B H41D 111.3 . . ?
H41C C41B H41D 109.2 . . ?
C43 O6 Na1 107.96(6) . . ?
C44 O6 Na1 114.80(6) . . ?
C44 O6 C43 114.29(8) . . ?
C42 O7 Na1 115.08(6) . . ?
C42 O7 C49 114.60(8) . . ?
C49 O7 Na1 110.69(6) . . ?
C47 O8 Na1 108.19(6) . . ?
C48 O8 Na1 113.77(6) . . ?
C48 O8 C47 113.61(8) . . ?
C45 O9 Na1 109.27(6) . . ?
C45 O9 C46 113.19(8) . . ?
C46 O9 Na1 114.86(6) . . ?
O1 C1 C2 121.41(9) . . ?
O1 C1 C6 122.16(9) . . ?
C2 C1 C6 116.42(9) . . ?
C1 C2 C7 115.68(8) . . ?
C3 C2 C1 120.72(9) . . ?
C3 C2 C7 123.59(9) . . ?
C2 C3 H3 118.9 . . ?
C2 C3 C4 122.10(9) . . ?
C4 C3 H3 118.9 . . ?
C3 C4 C5 117.83(9) . . ?
C3 C4 C20 121.00(9) . . ?
C5 C4 C20 121.05(9) . . ?
C4 C5 H5 118.9 . . ?
C6 C5 C4 122.23(9) . . ?
C6 C5 H5 118.9 . . ?
C1 C6 C21 115.69(8) . . ?
C5 C6 C1 120.56(9) . . ?
C5 C6 C21 123.73(9) . . ?
C2 C7 H7 106.3 . . ?
C2 C7 C8 113.46(8) . . ?
C8 C7 H7 106.3 . . ?
C14 C7 C2 113.22(8) . . ?
C14 C7 H7 106.3 . . ?
C14 C7 C8 110.53(8) . . ?
C9 C8 C7 122.63(9) . . ?
C9 C8 C13 117.95(10) . . ?
C13 C8 C7 119.41(9) . . ?
C8 C9 H9 119.4 . . ?
C8 C9 C10 121.12(10) . . ?
C10 C9 H9 119.4 . . ?
C9 C10 H10 119.8 . . ?
C11 C10 C9 120.31(11) . . ?
C11 C10 H10 119.8 . . ?
C10 C11 H11 120.4 . . ?
C12 C11 C10 119.10(10) . . ?
C12 C11 H11 120.4 . . ?
C11 C12 H12 119.8 . . ?
C11 C12 C13 120.43(10) . . ?
C13 C12 H12 119.8 . . ?
C8 C13 H13 119.5 . . ?
C12 C13 C8 121.07(10) . . ?
C12 C13 H13 119.5 . . ?
C15 C14 C7 121.68(9) . . ?
C19 C14 C7 120.30(9) . . ?
C19 C14 C15 118.01(10) . . ?
C14 C15 H15 119.4 . . ?
C16 C15 C14 121.12(10) . . ?
C16 C15 H15 119.4 . . ?
C15 C16 H16 120.0 . . ?
C17 C16 C15 120.08(11) . . ?
C17 C16 H16 120.0 . . ?
C16 C17 H17 120.3 . . ?
C18 C17 C16 119.48(10) . . ?
C18 C17 H17 120.3 . . ?
C17 C18 H18 119.8 . . ?
C17 C18 C19 120.46(11) . . ?
C19 C18 H18 119.8 . . ?
C14 C19 H19 119.6 . . ?
C18 C19 C14 120.84(11) . . ?
C18 C19 H19 119.6 . . ?
C4 C20 H20A 109.5 . . ?
C4 C20 H20B 109.5 . . ?
C4 C20 H20C 109.5 . . ?
H20A C20 H20B 109.5 . . ?
H20A C20 H20C 109.5 . . ?
H20B C20 H20C 109.5 . . ?
C6 C21 H21 104.4 . . ?
C6 C21 H21A 106.2 . . ?
C6 C21 C22A 112.5(7) . . ?
C6 C21 C22B 113.2(15) . . ?
C22A C21 H21 104.4 . . ?
C22B C21 H21A 106.2 . . ?
C28A C21 C6 114.3(9) . . ?
C28A C21 H21 104.4 . . ?
C28A C21 C22A 115.3(8) . . ?
C28B C21 C6 112.6(15) . . ?
C28B C21 H21A 106.2 . . ?
C28B C21 C22B 111.8(16) . . ?
C23A C22A C21 121.0(6) . . ?
C27A C22A C21 120.9(4) . . ?
C27A C22A C23A 117.5(3) . . ?
C22A C23A H23A 119.6 . . ?
C24A C23A C22A 120.82(16) . . ?
C24A C23A H23A 119.6 . . ?
C23A C24A H24A 119.6 . . ?
C25A C24A C23A 120.80(14) . . ?
C25A C24A H24A 119.6 . . ?
C24A C25A H25A 120.5 . . ?
C24A C25A C26A 119.05(14) . . ?
C26A C25A H25A 120.5 . . ?
C25A C26A H26A 119.9 . . ?
C27A C26A C25A 120.3(2) . . ?
C27A C26A H26A 119.9 . . ?
C22A C27A H27A 119.3 . . ?
C26A C27A C22A 121.4(2) . . ?
C26A C27A H27A 119.3 . . ?
C23B C22B C21 124.4(10) . . ?
C27B C22B C21 117.9(9) . . ?
C27B C22B C23B 117.4(4) . . ?
C22B C23B H23B 119.6 . . ?
C24B C23B C22B 120.8(3) . . ?
C24B C23B H23B 119.6 . . ?
C23B C24B H24B 119.6 . . ?
C25B C24B C23B 120.8(2) . . ?
C25B C24B H24B 119.6 . . ?
C24B C25B H25B 120.5 . . ?
C24B C25B C26B 119.0(2) . . ?
C26B C25B H25B 120.5 . . ?
C25B C26B H26B 119.9 . . ?
C27B C26B C25B 120.3(3) . . ?
C27B C26B H26B 119.9 . . ?
C22B C27B H27B 119.3 . . ?
C26B C27B C22B 121.4(2) . . ?
C26B C27B H27B 119.3 . . ?
C29A C28A C21 122.7(5) . . ?
C33A C28A C21 119.3(4) . . ?
C33A C28A C29A 118.00(13) . . ?
C28A C29A H29A 119.7 . . ?
C30A C29A C28A 120.63(15) . . ?
C30A C29A H29A 119.7 . . ?
C29A C30A H30A 119.8 . . ?
C31A C30A C29A 120.37(15) . . ?
C31A C30A H30A 119.8 . . ?
C30A C31A H31A 120.2 . . ?
C32A C31A C30A 119.58(14) . . ?
C32A C31A H31A 120.2 . . ?
C31A C32A H32A 119.9 . . ?
C31A C32A C33A 120.24(15) . . ?
C33A C32A H32A 119.9 . . ?
C28A C33A H33A 119.4 . . ?
C32A C33A C28A 121.16(15) . . ?
C32A C33A H33A 119.4 . . ?
C29B C28B C21 123.9(8) . . ?
C33B C28B C21 118.2(8) . . ?
C33B C28B C29B 117.92(19) . . ?
C28B C29B H29B 119.7 . . ?
C30B C29B C28B 120.6(2) . . ?
C30B C29B H29B 119.7 . . ?
C29B C30B H30B 119.8 . . ?
C31B C30B C29B 120.4(2) . . ?
C31B C30B H30B 119.8 . . ?
C30B C31B H31B 120.2 . . ?
C32B C31B C30B 119.58(19) . . ?
C32B C31B H31B 120.2 . . ?
C31B C32B H32B 119.9 . . ?
C31B C32B C33B 120.2(2) . . ?
C33B C32B H32B 119.9 . . ?
C28B C33B C32B 121.2(2) . . ?
C28B C33B H33B 119.4 . . ?
C32B C33B H33B 119.4 . . ?
O7 C42 H42A 110.3 . . ?
O7 C42 H42B 110.3 . . ?
O7 C42 C43 107.29(8) . . ?
H42A C42 H42B 108.5 . . ?
C43 C42 H42A 110.3 . . ?
C43 C42 H42B 110.3 . . ?
O6 C43 C42 111.65(8) . . ?
O6 C43 H43A 109.3 . . ?
O6 C43 H43B 109.3 . . ?
C42 C43 H43A 109.3 . . ?
C42 C43 H43B 109.3 . . ?
H43A C43 H43B 108.0 . . ?
O6 C44 H44A 110.4 . . ?
O6 C44 H44B 110.4 . . ?
O6 C44 C45 106.64(8) . . ?
H44A C44 H44B 108.6 . . ?
C45 C44 H44A 110.4 . . ?
C45 C44 H44B 110.4 . . ?
O9 C45 C44 111.72(8) . . ?
O9 C45 H45A 109.3 . . ?
O9 C45 H45B 109.3 . . ?
C44 C45 H45A 109.3 . . ?
C44 C45 H45B 109.3 . . ?
H45A C45 H45B 107.9 . . ?
O9 C46 H46A 110.2 . . ?
O9 C46 H46B 110.2 . . ?
O9 C46 C47 107.51(8) . . ?
H46A C46 H46B 108.5 . . ?
C47 C46 H46A 110.2 . . ?
C47 C46 H46B 110.2 . . ?
O8 C47 C46 112.02(8) . . ?
O8 C47 H47A 109.2 . . ?
O8 C47 H47B 109.2 . . ?
C46 C47 H47A 109.2 . . ?
C46 C47 H47B 109.2 . . ?
H47A C47 H47B 107.9 . . ?
O8 C48 H48A 110.2 . . ?
O8 C48 H48B 110.2 . . ?
O8 C48 C49 107.61(9) . . ?
H48A C48 H48B 108.5 . . ?
C49 C48 H48A 110.2 . . ?
C49 C48 H48B 110.2 . . ?
O7 C49 C48 111.86(9) . . ?
O7 C49 H49A 109.2 . . ?
O7 C49 H49B 109.2 . . ?
C48 C49 H49A 109.2 . . ?
C48 C49 H49B 109.2 . . ?
H49A C49 H49B 107.9 . . ?

loop_
_geom_bond_atom_site_label_1
_geom_bond_atom_site_label_2
_geom_bond_distance
_geom_bond_site_symmetry_2
_geom_bond_publ_flag
Na1 O2A 2.4457(9) . ?
Na1 O3A 2.4902(9) . ?
Na1 O4A 2.4118(9) . ?
Na1 O5A 2.4806(9) . ?
Na1 O2B 2.456(3) . ?
Na1 O3B 2.490(3) . ?
Na1 O4B 2.410(3) . ?
Na1 O5B 2.477(3) . ?
Na1 O6 2.4609(8) . ?
Na1 O7 2.4552(8) . ?
Na1 O8 2.5124(8) . ?
Na1 O9 2.4672(8) . ?
O1 C1 1.2846(12) . ?
O2A C39A 1.4305(14) . ?
O2A C40A 1.4311(13) . ?
O3A C34A 1.4336(14) . ?
O3A C41A 1.4273(15) . ?
O4A C35A 1.4343(14) . ?
O4A C36A 1.4247(14) . ?
O5A C37A 1.4263(14) . ?
O5A C38A 1.4343(13) . ?
C34A H34A 0.9900 . ?
C34A H34B 0.9900 . ?
C34A C35A 1.5084(18) . ?
C35A H35A 0.9900 . ?
C35A H35B 0.9900 . ?
C36A H36A 0.9900 . ?
C36A H36B 0.9900 . ?
C36A C37A 1.5076(16) . ?
C37A H37A 0.9900 . ?
C37A H37B 0.9900 . ?
C38A H38A 0.9900 . ?
C38A H38B 0.9900 . ?
C38A C39A 1.5117(17) . ?
C39A H39A 0.9900 . ?
C39A H39B 0.9900 . ?
C40A H40A 0.9900 . ?
C40A H40B 0.9900 . ?
C40A C41A 1.5104(16) . ?
C41A H41A 0.9900 . ?
C41A H41B 0.9900 . ?
O2B C39B 1.434(3) . ?
O2B C40B 1.434(3) . ?
O3B C34B 1.433(3) . ?
O3B C41B 1.426(3) . ?
O4B C35B 1.433(3) . ?
O4B C36B 1.423(3) . ?
O5B C37B 1.426(3) . ?
O5B C38B 1.433(3) . ?
C34B H34C 0.9900 . ?
C34B H34D 0.9900 . ?
C34B C35B 1.508(4) . ?
C35B H35C 0.9900 . ?
C35B H35D 0.9900 . ?
C36B H36C 0.9900 . ?
C36B H36D 0.9900 . ?
C36B C37B 1.508(3) . ?
C37B H37C 0.9900 . ?
C37B H37D 0.9900 . ?
C38B H38C 0.9900 . ?
C38B H38D 0.9900 . ?
C38B C39B 1.511(4) . ?
C39B H39C 0.9900 . ?
C39B H39D 0.9900 . ?
C40B H40C 0.9900 . ?
C40B H40D 0.9900 . ?
C40B C41B 1.511(3) . ?
C41B H41C 0.9900 . ?
C41B H41D 0.9900 . ?
O6 C43 1.4321(12) . ?
O6 C44 1.4263(13) . ?
O7 C42 1.4219(13) . ?
O7 C49 1.4272(13) . ?
O8 C47 1.4305(12) . ?
O8 C48 1.4262(12) . ?
O9 C45 1.4286(13) . ?
O9 C46 1.4296(12) . ?
C1 C2 1.4358(14) . ?
C1 C6 1.4381(14) . ?
C2 C3 1.3929(14) . ?
C2 C7 1.5221(13) . ?
C3 H3 0.9500 . ?
C3 C4 1.3940(14) . ?
C4 C5 1.3969(14) . ?
C4 C20 1.5105(14) . ?
C5 H5 0.9500 . ?
C5 C6 1.3905(14) . ?
C6 C21 1.5283(13) . ?
C7 H7 1.0000 . ?
C7 C8 1.5326(14) . ?
C7 C14 1.5202(14) . ?
C8 C9 1.3881(15) . ?
C8 C13 1.3961(14) . ?
C9 H9 0.9500 . ?
C9 C10 1.3947(15) . ?
C10 H10 0.9500 . ?
C10 C11 1.3862(16) . ?
C11 H11 0.9500 . ?
C11 C12 1.3856(17) . ?
C12 H12 0.9500 . ?
C12 C13 1.3893(15) . ?
C13 H13 0.9500 . ?
C14 C15 1.3982(15) . ?
C14 C19 1.3953(15) . ?
C15 H15 0.9500 . ?
C15 C16 1.3925(15) . ?
C16 H16 0.9500 . ?
C16 C17 1.3865(17) . ?
C17 H17 0.9500 . ?
C17 C18 1.3852(19) . ?
C18 H18 0.9500 . ?
C18 C19 1.3926(16) . ?
C19 H19 0.9500 . ?
C20 H20A 0.9800 . ?
C20 H20B 0.9800 . ?
C20 H20C 0.9800 . ?
C21 H21 1.0000 . ?
C21 H21A 1.0000 . ?
C21 C22A 1.5359(17) . ?
C21 C22B 1.537(3) . ?
C21 C28A 1.5203(18) . ?
C21 C28B 1.522(2) . ?
C22A C23A 1.400(6) . ?
C22A C27A 1.399(2) . ?
C23A H23A 0.9500 . ?
C23A C24A 1.394(2) . ?
C24A H24A 0.9500 . ?
C24A C25A 1.383(2) . ?
C25A H25A 0.9500 . ?
C25A C26A 1.390(4) . ?
C26A H26A 0.9500 . ?
C26A C27A 1.389(2) . ?
C27A H27A 0.9500 . ?
C22B C23B 1.400(7) . ?
C22B C27B 1.400(3) . ?
C23B H23B 0.9500 . ?
C23B C24B 1.394(3) . ?
C24B H24B 0.9500 . ?
C24B C25B 1.383(3) . ?
C25B H25B 0.9500 . ?
C25B C26B 1.390(4) . ?
C26B H26B 0.9500 . ?
C26B C27B 1.390(2) . ?
C27B H27B 0.9500 . ?
C28A C29A 1.3993(19) . ?
C28A C33A 1.393(2) . ?
C29A H29A 0.9500 . ?
C29A C30A 1.3956(19) . ?
C30A H30A 0.9500 . ?
C30A C31A 1.385(2) . ?
C31A H31A 0.9500 . ?
C31A C32A 1.379(3) . ?
C32A H32A 0.9500 . ?
C32A C33A 1.393(2) . ?
C33A H33A 0.9500 . ?
C28B C29B 1.400(2) . ?
C28B C33B 1.393(3) . ?
C29B H29B 0.9500 . ?
C29B C30B 1.396(2) . ?
C30B H30B 0.9500 . ?
C30B C31B 1.384(3) . ?
C31B H31B 0.9500 . ?
C31B C32B 1.379(3) . ?
C32B H32B 0.9500 . ?
C32B C33B 1.393(3) . ?
C33B H33B 0.9500 . ?
C42 H42A 0.9900 . ?
C42 H42B 0.9900 . ?
C42 C43 1.5128(15) . ?
C43 H43A 0.9900 . ?
C43 H43B 0.9900 . ?
C44 H44A 0.9900 . ?
C44 H44B 0.9900 . ?
C44 C45 1.5114(15) . ?
C45 H45A 0.9900 . ?
C45 H45B 0.9900 . ?
C46 H46A 0.9900 . ?
C46 H46B 0.9900 . ?
C46 C47 1.5058(15) . ?
C47 H47A 0.9900 . ?
C47 H47B 0.9900 . ?
C48 H48A 0.9900 . ?
C48 H48B 0.9900 . ?
C48 C49 1.5107(15) . ?
C49 H49A 0.9900 . ?
C49 H49B 0.9900 . ?

loop_
_geom_torsion_atom_site_label_1
_geom_torsion_atom_site_label_2
_geom_torsion_atom_site_label_3
_geom_torsion_atom_site_label_4
_geom_torsion
_geom_torsion_site_symmetry_1
_geom_torsion_site_symmetry_2
_geom_torsion_site_symmetry_3
_geom_torsion_site_symmetry_4
_geom_torsion_publ_flag
Na1 O2A C39A C38A 48.74(12) . . . . ?
Na1 O2A C40A C41A 36.91(11) . . . . ?
Na1 O3A C34A C35A 39.47(11) . . . . ?
Na1 O3A C41A C40A 48.34(11) . . . . ?
Na1 O4A C35A C34A 49.18(11) . . . . ?
Na1 O4A C36A C37A 37.46(11) . . . . ?
Na1 O5A C37A C36A 49.16(10) . . . . ?
Na1 O5A C38A C39A 41.35(10) . . . . ?
Na1 O2B C39B C38B -34.2(16) . . . . ?
Na1 O2B C40B C41B -54.8(12) . . . . ?
Na1 O3B C34B C35B -51.8(13) . . . . ?
Na1 O3B C41B C40B -40.9(15) . . . . ?
Na1 O4B C35B C34B -38.0(15) . . . . ?
Na1 O4B C36B C37B -53.7(12) . . . . ?
Na1 O5B C37B C36B -36.2(16) . . . . ?
Na1 O5B C38B C39B -41.1(15) . . . . ?
Na1 O6 C43 C42 52.53(9) . . . . ?
Na1 O6 C44 C45 39.49(9) . . . . ?
Na1 O7 C42 C43 35.46(10) . . . . ?
Na1 O7 C49 C48 49.64(10) . . . . ?
Na1 O8 C47 C46 50.09(9) . . . . ?
Na1 O8 C48 C49 38.19(10) . . . . ?
Na1 O9 C45 C44 49.90(9) . . . . ?
Na1 O9 C46 C47 39.02(9) . . . . ?
O1 C1 C2 C3 -177.46(9) . . . . ?
O1 C1 C2 C7 1.67(14) . . . . ?
O1 C1 C6 C5 176.65(9) . . . . ?
O1 C1 C6 C21 -2.30(14) . . . . ?
O2A C40A C41A O3A -58.16(13) . . . . ?
O3A C34A C35A O4A -60.02(12) . . . . ?
O4A C36A C37A O5A -59.75(12) . . . . ?
O5A C38A C39A O2A -62.27(13) . . . . ?
C34A O3A C41A C40A -78.14(12) . . . . ?
C35A O4A C36A C37A 166.05(9) . . . . ?
C36A O4A C35A C34A -81.48(12) . . . . ?
C37A O5A C38A C39A 162.64(9) . . . . ?
C38A O5A C37A C36A -74.75(12) . . . . ?
C39A O2A C40A C41A 163.35(9) . . . . ?
C40A O2A C39A C38A -80.99(13) . . . . ?
C41A O3A C34A C35A 163.88(9) . . . . ?
O2B C40B C41B O3B 62.6(15) . . . . ?
O3B C34B C35B O4B 61.0(17) . . . . ?
O4B C36B C37B O5B 63.6(17) . . . . ?
O5B C38B C39B O2B 49.1(19) . . . . ?
C34B O3B C41B C40B -166.0(13) . . . . ?
C35B O4B C36B C37B 77.4(19) . . . . ?
C36B O4B C35B C34B -163.4(13) . . . . ?
C37B O5B C38B C39B 85(2) . . . . ?
C38B O5B C37B C36B -164.9(13) . . . . ?
C39B O2B C40B C41B 78.6(17) . . . . ?
C40B O2B C39B C38B -164.0(13) . . . . ?
C41B O3B C34B C35B 79(2) . . . . ?
O6 C44 C45 O9 -60.52(11) . . . . ?
O7 C42 C43 O6 -60.01(11) . . . . ?
O8 C48 C49 O7 -59.46(11) . . . . ?
O9 C46 C47 O8 -60.98(11) . . . . ?
C1 C2 C3 C4 -0.79(15) . . . . ?
C1 C2 C7 C8 70.19(11) . . . . ?
C1 C2 C7 C14 -162.78(9) . . . . ?
C1 C6 C21 C22A -85.6(11) . . . . ?
C1 C6 C21 C22B -85(2) . . . . ?
C1 C6 C21 C28A 140.5(4) . . . . ?
C1 C6 C21 C28B 147.0(7) . . . . ?
C2 C1 C6 C5 -4.27(14) . . . . ?
C2 C1 C6 C21 176.78(8) . . . . ?
C2 C3 C4 C5 -1.18(15) . . . . ?
C2 C3 C4 C20 -177.29(9) . . . . ?
C2 C7 C8 C9 12.36(14) . . . . ?
C2 C7 C8 C13 -168.89(9) . . . . ?
C2 C7 C14 C15 -81.95(12) . . . . ?
C2 C7 C14 C19 96.99(11) . . . . ?
C3 C2 C7 C8 -110.70(10) . . . . ?
C3 C2 C7 C14 16.33(13) . . . . ?
C3 C4 C5 C6 0.32(15) . . . . ?
C4 C5 C6 C1 2.50(15) . . . . ?
C4 C5 C6 C21 -178.64(9) . . . . ?
C5 C6 C21 C22A 95.5(11) . . . . ?
C5 C6 C21 C22B 96(2) . . . . ?
C5 C6 C21 C28A -38.4(4) . . . . ?
C5 C6 C21 C28B -31.9(7) . . . . ?
C6 C1 C2 C3 3.44(14) . . . . ?
C6 C1 C2 C7 -177.42(8) . . . . ?
C6 C21 C22A C23A -158.5(18) . . . . ?
C6 C21 C22A C27A 31(3) . . . . ?
C6 C21 C22B C23B -140(4) . . . . ?
C6 C21 C22B C27B 35(6) . . . . ?
C6 C21 C28A C29A 77.5(19) . . . . ?
C6 C21 C28A C33A -102.5(16) . . . . ?
C6 C21 C28B C29B 77(4) . . . . ?
C6 C21 C28B C33B -101(3) . . . . ?
C7 C2 C3 C4 -179.85(9) . . . . ?
C7 C8 C9 C10 178.13(10) . . . . ?
C7 C8 C13 C12 -177.59(9) . . . . ?
C7 C14 C15 C16 178.61(9) . . . . ?
C7 C14 C19 C18 -179.47(10) . . . . ?
C8 C7 C14 C15 46.61(12) . . . . ?
C8 C7 C14 C19 -134.45(10) . . . . ?
C8 C9 C10 C11 -0.46(17) . . . . ?
C9 C8 C13 C12 1.22(15) . . . . ?
C9 C10 C11 C12 0.98(17) . . . . ?
C10 C11 C12 C13 -0.40(16) . . . . ?
C11 C12 C13 C8 -0.72(16) . . . . ?
C13 C8 C9 C10 -0.63(16) . . . . ?
C14 C7 C8 C9 -116.06(10) . . . . ?
C14 C7 C8 C13 62.69(12) . . . . ?
C14 C15 C16 C17 0.92(16) . . . . ?
C15 C14 C19 C18 -0.49(16) . . . . ?
C15 C16 C17 C18 -0.63(17) . . . . ?
C16 C17 C18 C19 -0.21(17) . . . . ?
C17 C18 C19 C14 0.78(17) . . . . ?
C19 C14 C15 C16 -0.36(15) . . . . ?
C20 C4 C5 C6 176.43(9) . . . . ?
C21 C22A C23A C24A -175.3(14) . . . . ?
C21 C22A C27A C26A 174.7(19) . . . . ?
C21 C22B C23B C24B -180(3) . . . . ?
C21 C22B C27B C26B 179(4) . . . . ?
C21 C28A C29A C30A -178.9(13) . . . . ?
C21 C28A C33A C32A 178.7(11) . . . . ?
C21 C28B C29B C30B -178(2) . . . . ?
C21 C28B C33B C32B -179(2) . . . . ?
C22A C21 C28A C29A -55(2) . . . . ?
C22A C21 C28A C33A 124.9(19) . . . . ?
C22A C23A C24A C25A 3.0(16) . . . . ?
C23A C22A C27A C26A 4(3) . . . . ?
C23A C24A C25A C26A -0.6(11) . . . . ?
C24A C25A C26A C27A 0(2) . . . . ?
C25A C26A C27A C22A -2(3) . . . . ?
C27A C22A C23A C24A -5(3) . . . . ?
C22B C21 C28B C29B -52(5) . . . . ?
C22B C21 C28B C33B 130(4) . . . . ?
C22B C23B C24B C25B -5(4) . . . . ?
C23B C22B C27B C26B -6(7) . . . . ?
C23B C24B C25B C26B 3(3) . . . . ?
C24B C25B C26B C27B -3(5) . . . . ?
C25B C26B C27B C22B 5(6) . . . . ?
C27B C22B C23B C24B 6(7) . . . . ?
C28A C21 C22A C23A -25(3) . . . . ?
C28A C21 C22A C27A 164.6(19) . . . . ?
C28A C29A C30A C31A -0.3(19) . . . . ?
C29A C28A C33A C32A -1(2) . . . . ?
C29A C30A C31A C32A -0.2(12) . . . . ?
C30A C31A C32A C33A 0.0(12) . . . . ?
C31A C32A C33A C28A 0.8(17) . . . . ?
C33A C28A C29A C30A 1(3) . . . . ?
C28B C21 C22B C23B -12(6) . . . . ?
C28B C21 C22B C27B 163(4) . . . . ?
C28B C29B C30B C31B -3(4) . . . . ?
C29B C28B C33B C32B 3(5) . . . . ?
C29B C30B C31B C32B 2(2) . . . . ?
C30B C31B C32B C33B 1(2) . . . . ?
C31B C32B C33B C28B -4(3) . . . . ?
C33B C28B C29B C30B 0(5) . . . . ?
C42 O7 C49 C48 -82.52(11) . . . . ?
C43 O6 C44 C45 165.02(8) . . . . ?
C44 O6 C43 C42 -76.52(11) . . . . ?
C45 O9 C46 C47 165.48(8) . . . . ?
C46 O9 C45 C44 -79.46(10) . . . . ?
C47 O8 C48 C49 162.58(8) . . . . ?
C48 O8 C47 C46 -77.25(11) . . . . ?
C49 O7 C42 C43 165.50(8) . . . . ?
